data_1100333
loop_
_publ_author_name
'Zarges, Wolfgang'
'Marsch, Michael'
'Harms, Klaus'
'Frenking, Gernot'
'Boche, Gernot'
'Koch, Wolfram'

_publ_section_title
;
 R\"ontgenstrukturuntersuchung von
 \a-(Trimethylsilyl)benzyllithium&#x00B7;Tetramethylendiamin
 [C~6~H~5~CH(SiMe~3~)Li&#x00B7;TMEDA] und
 \a-(Phenylthio)-benzyllithium&#x00B7;3 Tetrahydrofuran
 [C~6~H~5~CH(SPh)Li&#x00B7;(THF)~3~] -- zwei zentral-chirale
 Benzyllithium-Verbindungen
;
_journal_coden_ASTM CHBEAM
_journal_issue 3
_journal_name_full 'Chemische Berichte'
_journal_page_first 543
_journal_page_last 549
_journal_paper_doi 10.1002/cber.19911240321
_journal_volume 124
_journal_year 1991
_chemical_formula_sum 'C25 H35 Li O3 S'
_space_group_IT_number 14
_symmetry_cell_setting monoclinic
_symmetry_space_group_name_Hall '-P 2yn'
_symmetry_space_group_name_H-M 'P 1 21/n 1'
_cell_angle_alpha 90
_cell_angle_beta 93.13(2)
_cell_angle_gamma 90
_cell_formula_units_Z 4
_cell_length_a 9.106(2)
_cell_length_b 9.394(2)
_cell_length_c 28.743(6)
_cod_original_sg_symbol_H-M 'P 21/n'
_cod_original_formula_sum 'C25 H35 Li1 O3 S1'
_cod_database_code 1100333

loop_
_symmetry_equiv_pos_site_id
_symmetry_equiv_pos_as_xyz
1 x,y,z
2 1/2-x,1/2+y,1/2-z
3 -x,-y,-z
4 -1/2+x,-1/2-y,-1/2+z

loop_
_atom_site_label
_atom_site_type_symbol
_atom_site_fract_x
_atom_site_fract_y
_atom_site_fract_z
S1 S 0.48280(29) 0.29739(31) 0.17899(8)
O1 O 0.06592(76) 0.54094(82) 0.12060(33)
O2 O 0.32094(91) 0.66785(82) 0.17830(25)
O3 O 0.32325(98) 0.66556(79) 0.07195(27)
C1 C 0.41474(85) 0.3498(11) 0.12321(35)
C2 C 0.2228(10) 0.16335(94) 0.11967(19)
C3 C 0.110(1) 0.09254(94) 0.09431(19)
C4 C 0.0852(10) 0.11954(94) 0.04681(19)
C5 C 0.1731(10) 0.21735(94) 0.02466(19)
C6 C 0.2858(10) 0.28816(94) 0.05002(19)
C7 C 0.3107(10) 0.26116(94) 0.09752(19)
H1 H 0.2399(10) 0.14477(94) 0.15236(19)
H2 H 0.0495(10) 0.02523(94) 0.10956(19)
H3 H 0.0076(10) 0.07081(94) 0.02936(19)
H4 H 0.156(1) 0.23593(94) -0.00803(19)
H5 H 0.3463(10) 0.35547(94) 0.03477(19)
C8 C 0.63083(81) 0.08838(96) 0.13219(25)
C9 C 0.73108(81) -0.02346(96) 0.13022(25)
C10 C 0.80386(81) -0.07319(96) 0.17099(25)
C11 C 0.77638(81) -0.01108(96) 0.21374(25)
C12 C 0.67612(81) 0.10076(96) 0.21571(25)
C13 C 0.60335(81) 0.15049(96) 0.17493(25)
H6 H 0.58074(81) 0.12260(96) 0.10413(25)
H7 H 0.74999(81) -0.06620(96) 0.10080(25)
H8 H 0.87285(81) -0.15015(96) 0.16964(25)
H9 H 0.82646(81) -0.04530(96) 0.24179(25)
H10 H 0.65721(81) 0.14350(96) 0.24512(25)
C14 C 0.2391(15) 0.7044(15) 0.03263(51)
H11 H 0.2137(15) 0.6208(15) 0.01474(51)
H12 H 0.1509(15) 0.7516(15) 0.04113(51)
C15 C 0.3298(16) 0.7994(16) 0.00489(36)
H13 H 0.2691(16) 0.8738(16) -0.00865(36)
H14 H 0.3752(16) 0.7480(16) -0.01935(36)
C16 C 0.4414(13) 0.8600(12) 0.03817(46)
H15 H 0.4108(13) 0.9488(12) 0.05104(46)
H16 H 0.5340(13) 0.8726(12) 0.02425(46)
C17 C 0.4467(15) 0.7470(17) 0.07215(48)
H17 H 0.4615(15) 0.7892(17) 0.10245(48)
H18 H 0.5285(15) 0.6864(17) 0.06624(48)
C18 C -0.0485(20) 0.5233(21) 0.08357(37)
H19 H -0.0246(20) 0.4460(21) 0.06350(37)
H20 H -0.0597(20) 0.6092(21) 0.06561(37)
C19 C -0.1808(15) 0.4942(27) 0.10633(95)
H21 H -0.2467(15) 0.4339(27) 0.08808(95)
H22 H -0.2320(15) 0.5786(27) 0.11508(95)
C20 C -0.1275(25) 0.4353(25) 0.1366(12)
H23 H -0.1961(25) 0.4311(25) 0.1608(12)
H24 H -0.1041(25) 0.3405(25) 0.1270(12)
C21 C 0.0000(15) 0.4965(16) 0.15568(46)
H25 H 0.0595(15) 0.4282(16) 0.17293(46)
H26 H -0.0224(15) 0.5745(16) 0.17568(46)
C22 C 0.4521(13) 0.6694(13) 0.20737(48)
H27 H 0.4709(13) 0.5767(13) 0.22044(48)
H28 H 0.5340(13) 0.6981(13) 0.18989(48)
C23 C 0.4276(18) 0.7725(17) 0.24434(41)
H29 H 0.3875(18) 0.7270(17) 0.27072(41)
H30 H 0.5174(18) 0.8203(17) 0.25404(41)
C24 C 0.3207(16) 0.8726(15) 0.22217(56)
H31 H 0.3700(16) 0.9511(15) 0.20834(56)
H32 H 0.2542(16) 0.9080(15) 0.24423(56)
C25 C 0.2468(17) 0.7890(17) 0.18764(56)
H33 H 0.2336(17) 0.8439(17) 0.15955(56)
H34 H 0.1524(17) 0.7633(17) 0.19842(56)
Li1 Li 0.2787(17) 0.5446(18) 0.12406(55)
H35 H 0.4976(91) 0.376(11) 0.1122(34)

loop_
_atom_type_symbol
_atom_type_radius_bond
C 0.68
H 0.23
Li 1.14
O 0.68
S 1.02
